data_2101142
loop_
_publ_author_name
'Larsen, S.'
'Marthi, K.'

_publ_section_title
;
 Structures of racemic monofluoro-substituted mandelic acids, their
 relation to the thermochemical properties and an analysis of short
 intermolecular fluorine--carbon contacts
;
_journal_issue 3
_journal_name_full 'Acta Crystallographica Section B'
_journal_page_first 373
_journal_page_last 381
_journal_paper_doi 10.1107/S0108768193010766
_journal_volume 50
_journal_year 1994
_chemical_formula_sum 'C8 H7 F O3'
_chemical_formula_weight 170.14
_symmetry_cell_setting monoclinic
_symmetry_space_group_name_Hall '-P 2ybc'
_symmetry_space_group_name_H-M 'P 1 21/c 1'
_cell_angle_alpha 90.
_cell_angle_beta 95.962(11)
_cell_angle_gamma 90.
_cell_formula_units_Z 4
_cell_length_a 8.4238(12)
_cell_length_b 5.4766(7)
_cell_length_c 15.959(2)
_cell_volume 732.27(17)
_diffrn_radiation_type CuK\a
_diffrn_radiation_wavelength 1.54184
_exptl_absorpt_coefficient_mu 1.1253
_exptl_crystal_density_diffrn 1.543
_exptl_crystal_F_000 352
_cod_data_source_file ab0316.cif
_cod_data_source_block ortho
_cod_original_cell_volume 732.3(3)
_cod_database_code 2101142

loop_
_atom_site_label
_atom_site_fract_x
_atom_site_fract_y
_atom_site_fract_z
F .77191(9) .19930(10) .44286(5)
O1 .61110(10) .7263(2) .49464(5)
O2 .46202(9) .9425(2) .39646(5)
O3 .52560(10) .6516(2) .27486(5)
C1 .54850(10) .7691(2) .41776(7)
C2 .59450(10) .5791(2) .35511(7)
C3 .77510(10) .5571(2) .36052(7)
C4 .85670(10) .3681(2) .40395(7)
C5 1.0202(2) .3443(3) .41058(8)
C6 1.10760(10) .5215(3) .37231(8)
C7 1.0307(2) .7134(3) .32885(8)
C8 .8653(2) .7306(2) .32302(8)
H1 .590(2) .835(3) .5210(10)
H2 .545(2) .417(3) .3740(10)
H3 .522(2) .525(3) .2430(10)
H5 1.067(2) .220(3) .4420(10)
H6 1.220(2) .513(3) .3770(10)
H7 1.091(2) .832(2) .3030(10)
H8 .806(2) .872(3) .2930(10)

loop_
_geom_angle_atom_site_label_1
_geom_angle_atom_site_label_2
_geom_angle_atom_site_label_3
_geom_angle
O1 C1 O2 124.83(8)
O1 C1 C2 112.93(7)
O2 C1 C2 122.25(7)
O3 C2 C1 107.22(7)
O3 C2 C3 112.94(7)
C1 C2 C3 109.81(7)
C2 C3 C4 121.93(7)
C3 C4 C5 123.29(8)
C4 C5 C6 118.00(8)
C5 C6 C7 120.45(9)
C6 C7 C8 119.96(9)
C7 C8 C3 120.90(8)
C8 C3 C4 117.39(8)
F C4 C3 118.64(8)
F C4 C5 118.07(8)

loop_
_geom_bond_atom_site_label_1
_geom_bond_atom_site_label_2
_geom_bond_distance
O1 C1 1.3052(10)
O2 C1 1.2234(10)
O3 C2 1.4073(10)
C1 C2 1.5209(12)
C2 C3 1.5192(11)
C3 C4 1.3877(12)
C3 C8 1.3907(12)
C4 C5 1.3764(13)
C5 C6 1.3962(13)
C6 C7 1.3827(14)
C7 C8 1.3898(13)
F C4 1.3573(10)

loop_
_geom_torsion_atom_site_label_1
_geom_torsion_atom_site_label_2
_geom_torsion_atom_site_label_3
_geom_torsion_atom_site_label_4
_geom_torsion
O2 C1 C2 O3 2.3(2)
C1 C2 C3 C4 100.81(13)
